data_4111304
loop_
_publ_author_name
'Chi-Kin Koo'
'Benny Lam'
'Sze-Kar Leung'
'Michael Hon-Wah Lam'
'Wai-Yeung Wong'

_publ_section_title
;
 A "Molecular Pivot-Hinge" Based on the pH-Regulated Intramolecular
 Switching of Pt-Pt and \p-\p Interactions
;
_journal_name_full 'Journal of the American Chemical Society'
_journal_page_first 16434
_journal_page_last 16435
_journal_paper_doi 10.1021/ja066914o
_journal_volume 128
_journal_year 2006
_chemical_formula_sum 'C59 H51 Cl2 N9 O8 P2 Pt2'
_chemical_formula_weight 1537.11
_chemical_name_systematic
; 
 ? 
;
_space_group_IT_number 2
_symmetry_cell_setting triclinic
_symmetry_space_group_name_Hall '-P 1'
_symmetry_space_group_name_H-M 'P -1'
_atom_sites_solution_hydrogens geom
_atom_sites_solution_primary direct
_atom_sites_solution_secondary difmap
_audit_creation_method SHELXL-97
_cell_angle_alpha 91.075(2)
_cell_angle_beta 104.632(2)
_cell_angle_gamma 100.299(2)
_cell_formula_units_Z 2
_cell_length_a 13.0285(17)
_cell_length_b 13.5119(18)
_cell_length_c 17.081(2)
_cell_measurement_temperature 293(2)
_cell_volume 2856.1(6)
_computing_cell_refinement 'SAINT (Bruker, 1998)'
_computing_data_collection 'SMART (Bruker, 1997)'
_computing_data_reduction SAINT
_computing_structure_refinement 'SHELXL-97 (Sheldrick, 1997)'
_computing_structure_solution 'SHELXS-97 (Sheldrick, 1990)'
_diffrn_ambient_temperature 293(2)
_diffrn_measured_fraction_theta_full 0.980
_diffrn_measured_fraction_theta_max 0.980
_diffrn_measurement_device_type 'Smart CCD'
_diffrn_measurement_method '\w and \f scan'
_diffrn_radiation_monochromator graphite
_diffrn_radiation_source 'fine-focus sealed tube'
_diffrn_radiation_type MoK\a
_diffrn_radiation_wavelength 0.71073
_diffrn_reflns_av_R_equivalents 0.0255
_diffrn_reflns_av_sigmaI/netI 0.0543
_diffrn_reflns_limit_h_max 11
_diffrn_reflns_limit_h_min -15
_diffrn_reflns_limit_k_max 16
_diffrn_reflns_limit_k_min -15
_diffrn_reflns_limit_l_max 20
_diffrn_reflns_limit_l_min -16
_diffrn_reflns_number 14214
_diffrn_reflns_theta_full 25.00
_diffrn_reflns_theta_max 25.00
_diffrn_reflns_theta_min 1.90
_exptl_absorpt_coefficient_mu 5.107
_exptl_absorpt_correction_T_max 1.0000
_exptl_absorpt_correction_T_min 0.5156
_exptl_absorpt_correction_type multi-scan
_exptl_absorpt_process_details SADABS
_exptl_crystal_colour yellow
_exptl_crystal_density_diffrn 1.787
_exptl_crystal_description plate
_exptl_crystal_F_000 1504
_exptl_crystal_size_max 0.28
_exptl_crystal_size_mid 0.24
_exptl_crystal_size_min 0.13
_refine_diff_density_max 1.303
_refine_diff_density_min -0.600
_refine_diff_density_rms 0.103
_refine_ls_extinction_method none
_refine_ls_goodness_of_fit_ref 0.987
_refine_ls_hydrogen_treatment constr
_refine_ls_matrix_type full
_refine_ls_number_parameters 742
_refine_ls_number_reflns 9870
_refine_ls_number_restraints 0
_refine_ls_restrained_S_all 0.987
_refine_ls_R_factor_all 0.0534
_refine_ls_R_factor_gt 0.0313
_refine_ls_shift/su_max 0.003
_refine_ls_shift/su_mean 0.000
_refine_ls_structure_factor_coef Fsqd
_refine_ls_weighting_details 'calc w=1/[\s^2^(Fo^2^)+(0.0295P)^2^+0.0000P] where P=(Fo^2^+2Fc^2^)/3'
_refine_ls_weighting_scheme calc
_refine_ls_wR_factor_gt 0.0652
_refine_ls_wR_factor_ref 0.0727
_reflns_number_gt 7373
_reflns_number_total 9870
_reflns_threshold_expression >2sigma(I)
_cod_data_source_file ja066914osi20060926_025056.cif
_cod_data_source_block wy1488wm
_cod_original_cell_volume 2856.0(6)
_cod_database_code 4111304

loop_
_symmetry_equiv_pos_as_xyz
'x, y, z'
'-x, -y, -z'

loop_
_atom_site_label
_atom_site_type_symbol
_atom_site_fract_x
_atom_site_fract_y
_atom_site_fract_z
_atom_site_U_iso_or_equiv
_atom_site_adp_type
_atom_site_occupancy
_atom_site_symmetry_multiplicity
_atom_site_calc_flag
_atom_site_refinement_flags
C1 C 0.0545(4) 0.1165(4) 0.3821(3) 0.0402(14) Uani 1 1 d .
C2 C -0.0383(5) 0.1237(5) 0.3251(4) 0.0496(16) Uani 1 1 d .
H2A H -0.0395 0.1182 0.2705 0.059 Uiso 1 1 calc R
C3 C -0.1296(5) 0.1387(5) 0.3460(5) 0.066(2) Uani 1 1 d .
H3A H -0.1904 0.1450 0.3054 0.079 Uiso 1 1 calc R
C4 C -0.1332(6) 0.1446(6) 0.4246(5) 0.075(2) Uani 1 1 d .
H4A H -0.1960 0.1536 0.4378 0.091 Uiso 1 1 calc R
C5 C -0.0431(6) 0.1370(5) 0.4840(5) 0.064(2) Uani 1 1 d .
H5A H -0.0453 0.1401 0.5380 0.077 Uiso 1 1 calc R
C6 C 0.0520(5) 0.1245(4) 0.4653(4) 0.0445(15) Uani 1 1 d .
C7 C 0.1521(5) 0.1259(4) 0.5268(4) 0.0483(16) Uani 1 1 d .
C8 C 0.1720(6) 0.1340(5) 0.6105(4) 0.065(2) Uani 1 1 d .
H8A H 0.1158 0.1370 0.6344 0.078 Uiso 1 1 calc R
C9 C 0.2747(7) 0.1375(6) 0.6578(4) 0.076(2) Uani 1 1 d .
H9A H 0.2884 0.1459 0.7139 0.091 Uiso 1 1 calc R
C10 C 0.3577(7) 0.1289(5) 0.6236(4) 0.068(2) Uani 1 1 d .
H10A H 0.4266 0.1277 0.6559 0.082 Uiso 1 1 calc R
C11 C 0.3368(5) 0.1220(4) 0.5406(4) 0.0487(16) Uani 1 1 d .
C12 C 0.4126(5) 0.1163(4) 0.4923(4) 0.0451(15) Uani 1 1 d .
C13 C 0.5264(5) 0.1253(5) 0.5117(5) 0.0581(19) Uani 1 1 d .
H13A H 0.5746 0.1363 0.5628 0.070 Uiso 1 1 calc R
C14 C 0.5496(5) 0.1142(5) 0.4390(5) 0.062(2) Uani 1 1 d .
H14A H 0.6181 0.1158 0.4315 0.074 Uiso 1 1 calc R
C15 C 0.0342(4) -0.0046(4) 0.1906(4) 0.0404(14) Uani 1 1 d .
C16 C 0.0026(4) -0.0857(4) 0.2332(4) 0.0449(15) Uani 1 1 d .
H16A H 0.0453 -0.0931 0.2846 0.054 Uiso 1 1 calc R
C17 C -0.0902(5) -0.1555(5) 0.2014(4) 0.0586(18) Uani 1 1 d .
H17A H -0.1096 -0.2098 0.2308 0.070 Uiso 1 1 calc R
C18 C -0.1543(5) -0.1443(6) 0.1259(5) 0.072(2) Uani 1 1 d .
H18A H -0.2174 -0.1911 0.1039 0.086 Uiso 1 1 calc R
C19 C -0.1252(5) -0.0649(6) 0.0835(5) 0.072(2) Uani 1 1 d .
H19A H -0.1698 -0.0570 0.0331 0.086 Uiso 1 1 calc R
C20 C -0.0299(5) 0.0052(5) 0.1141(4) 0.0563(17) Uani 1 1 d .
H20A H -0.0096 0.0577 0.0834 0.068 Uiso 1 1 calc R
C21 C 0.2546(4) 0.0042(4) 0.2070(3) 0.0375(13) Uani 1 1 d .
C22 C 0.2771(4) -0.0786(4) 0.2516(4) 0.0461(15) Uani 1 1 d .
H22A H 0.2538 -0.0884 0.2986 0.055 Uiso 1 1 calc R
C23 C 0.3327(5) -0.1458(5) 0.2278(4) 0.0582(18) Uani 1 1 d .
H23A H 0.3470 -0.2004 0.2584 0.070 Uiso 1 1 calc R
C24 C 0.3672(5) -0.1317(5) 0.1577(5) 0.0638(19) Uani 1 1 d .
H24A H 0.4037 -0.1775 0.1404 0.077 Uiso 1 1 calc R
C25 C 0.3475(5) -0.0497(5) 0.1139(4) 0.0636(19) Uani 1 1 d .
H25A H 0.3722 -0.0396 0.0676 0.076 Uiso 1 1 calc R
C26 C 0.2915(5) 0.0175(5) 0.1375(4) 0.0520(16) Uani 1 1 d .
H26A H 0.2782 0.0723 0.1069 0.062 Uiso 1 1 calc R
C27 C 0.1748(5) 0.1907(4) 0.1783(3) 0.0430(14) Uani 1 1 d .
H27A H 0.2404 0.1962 0.1604 0.052 Uiso 1 1 calc R
H27B H 0.1149 0.1780 0.1300 0.052 Uiso 1 1 calc R
C28 C 0.2218(5) 0.4023(4) 0.1550(4) 0.0451(15) Uani 1 1 d .
C29 C 0.2019(6) 0.3798(6) 0.0737(5) 0.082(3) Uani 1 1 d .
H29A H 0.1690 0.3146 0.0524 0.098 Uiso 1 1 calc R
C30 C 0.2297(7) 0.4522(7) 0.0221(5) 0.090(3) Uani 1 1 d .
H30A H 0.2159 0.4355 -0.0332 0.107 Uiso 1 1 calc R
C31 C 0.2776(6) 0.5482(7) 0.0533(6) 0.083(3) Uani 1 1 d .
H31A H 0.2962 0.5973 0.0193 0.099 Uiso 1 1 calc R
C32 C 0.2975(7) 0.5714(6) 0.1336(5) 0.080(2) Uani 1 1 d .
H32A H 0.3292 0.6370 0.1544 0.096 Uiso 1 1 calc R
C33 C 0.2717(5) 0.4989(4) 0.1858(4) 0.0619(19) Uani 1 1 d .
H33A H 0.2880 0.5155 0.2412 0.074 Uiso 1 1 calc R
C34 C 0.0372(4) 0.3348(4) 0.2083(4) 0.0413(14) Uani 1 1 d .
C35 C 0.0228(5) 0.4238(5) 0.2405(4) 0.0554(17) Uani 1 1 d .
H35A H 0.0822 0.4683 0.2723 0.066 Uiso 1 1 calc R
C36 C -0.0787(6) 0.4478(6) 0.2263(5) 0.069(2) Uani 1 1 d .
H36A H -0.0877 0.5081 0.2483 0.083 Uiso 1 1 calc R
C37 C -0.1667(6) 0.3814(6) 0.1789(5) 0.073(2) Uani 1 1 d .
H37A H -0.2354 0.3966 0.1701 0.088 Uiso 1 1 calc R
C38 C -0.1538(5) 0.2946(6) 0.1453(5) 0.071(2) Uani 1 1 d .
H38A H -0.2135 0.2517 0.1122 0.085 Uiso 1 1 calc R
C39 C -0.0527(5) 0.2685(5) 0.1593(4) 0.0569(17) Uani 1 1 d .
H39A H -0.0446 0.2081 0.1367 0.068 Uiso 1 1 calc R
C40 C 0.4198(5) 0.3359(4) 0.3286(4) 0.0493(16) Uani 1 1 d .
C41 C 0.4471(5) 0.3212(5) 0.2570(4) 0.0535(17) Uani 1 1 d .
H41A H 0.3929 0.3118 0.2087 0.064 Uiso 1 1 calc R
C42 C 0.5515(6) 0.3199(6) 0.2544(5) 0.071(2) Uani 1 1 d .
H42A H 0.5663 0.3075 0.2051 0.085 Uiso 1 1 calc R
C43 C 0.6344(6) 0.3371(6) 0.3248(6) 0.075(2) Uani 1 1 d .
H43A H 0.7052 0.3386 0.3224 0.089 Uiso 1 1 calc R
C44 C 0.6127(6) 0.3518(5) 0.3979(5) 0.067(2) Uani 1 1 d .
H44A H 0.6683 0.3616 0.4453 0.080 Uiso 1 1 calc R
C45 C 0.5068(5) 0.3520(4) 0.4010(4) 0.0489(16) Uani 1 1 d .
C46 C 0.4799(5) 0.3665(4) 0.4773(4) 0.0487(16) Uani 1 1 d .
C47 C 0.5482(6) 0.3797(5) 0.5560(5) 0.066(2) Uani 1 1 d .
H47A H 0.6217 0.3800 0.5651 0.080 Uiso 1 1 calc R
C48 C 0.5034(7) 0.3923(6) 0.6190(5) 0.082(3) Uani 1 1 d .
H48A H 0.5481 0.3995 0.6715 0.098 Uiso 1 1 calc R
C49 C 0.3968(7) 0.3948(5) 0.6087(5) 0.072(2) Uani 1 1 d .
H49A H 0.3687 0.4050 0.6525 0.086 Uiso 1 1 calc R
C50 C 0.3330(5) 0.3814(4) 0.5305(4) 0.0518(17) Uani 1 1 d .
C51 C 0.2176(6) 0.3802(4) 0.5055(4) 0.0504(16) Uani 1 1 d .
C52 C 0.1409(6) 0.3926(5) 0.5484(5) 0.0643(19) Uani 1 1 d .
H52A H 0.1530 0.4054 0.6039 0.077 Uiso 1 1 calc R
C53 C 0.0451(6) 0.3818(5) 0.4906(5) 0.066(2) Uani 1 1 d .
H53A H -0.0216 0.3855 0.4997 0.079 Uiso 1 1 calc R
C54 C 0.0547(8) 0.6734(8) 0.1271(6) 0.121(4) Uani 1 1 d .
H54A H 0.0996 0.7023 0.1789 0.182 Uiso 1 1 calc R
H54B H 0.0818 0.6171 0.1106 0.182 Uiso 1 1 calc R
H54C H -0.0179 0.6510 0.1312 0.182 Uiso 1 1 calc R
C55 C 0.0553(7) 0.7470(8) 0.0690(6) 0.090(3) Uani 1 1 d .
C56 C 0.6514(7) 0.0299(8) 0.1417(6) 0.109(3) Uani 1 1 d .
H56A H 0.6305 0.0721 0.0982 0.163 Uiso 1 1 calc R
H56B H 0.6256 -0.0396 0.1226 0.163 Uiso 1 1 calc R
H56C H 0.7287 0.0424 0.1611 0.163 Uiso 1 1 calc R
C57 C 0.6057(6) 0.0519(6) 0.2063(6) 0.075(2) Uani 1 1 d .
C58 C 0.5677(7) 0.5286(7) 0.1190(6) 0.113(4) Uani 1 1 d .
H58A H 0.5463 0.5736 0.0777 0.170 Uiso 1 1 calc R
H58B H 0.5098 0.5078 0.1439 0.170 Uiso 1 1 calc R
H58C H 0.5843 0.4706 0.0951 0.170 Uiso 1 1 calc R
C59 C 0.6601(8) 0.5788(7) 0.1783(6) 0.083(3) Uani 1 1 d .
Cl1 Cl 0.15935(13) 0.68888(13) 0.37530(10) 0.0556(4) Uani 1 1 d .
Cl2 Cl 0.47270(15) 0.22899(15) 0.00861(13) 0.0711(5) Uani 1 1 d .
N1 N 0.2351(4) 0.1201(3) 0.4944(3) 0.0396(11) Uani 1 1 d .
N2 N 0.3718(3) 0.1022(3) 0.4110(3) 0.0415(12) Uani 1 1 d .
N3 N 0.4563(4) 0.1006(4) 0.3794(3) 0.0502(13) Uani 1 1 d .
H3B H 0.4517 0.0921 0.3285 0.060 Uiso 1 1 calc R
N4 N 0.3751(4) 0.3667(3) 0.4675(3) 0.0438(12) Uani 1 1 d .
N5 N 0.1697(4) 0.3634(4) 0.4258(3) 0.0495(13) Uani 1 1 d .
N6 N 0.0640(4) 0.3647(4) 0.4170(3) 0.0557(14) Uani 1 1 d .
H6A H 0.0155 0.3560 0.3715 0.067 Uiso 1 1 calc R
N7 N 0.0530(8) 0.8057(7) 0.0239(5) 0.129(3) Uani 1 1 d .
N8 N 0.5702(6) 0.0715(6) 0.2576(5) 0.093(2) Uani 1 1 d .
N9 N 0.7338(7) 0.6151(7) 0.2248(5) 0.114(3) Uani 1 1 d .
O1 O 0.2149(4) 0.6594(5) 0.3197(3) 0.0941(18) Uani 1 1 d .
O2 O 0.1656(5) 0.6225(5) 0.4379(4) 0.116(2) Uani 1 1 d .
O3 O 0.2104(5) 0.7856(5) 0.4083(4) 0.124(2) Uani 1 1 d .
O4 O 0.0520(4) 0.6913(6) 0.3374(4) 0.119(2) Uani 1 1 d .
O5 O 0.4614(10) 0.1304(6) 0.0203(6) 0.231(6) Uani 1 1 d .
O6 O 0.4491(6) 0.2398(6) -0.0775(4) 0.123(2) Uani 1 1 d .
O7 O 0.5732(5) 0.2741(7) 0.0484(5) 0.172(4) Uani 1 1 d .
O8 O 0.3990(7) 0.2614(10) 0.0403(6) 0.215(5) Uani 1 1 d .
P1 P 0.16498(11) 0.07772(11) 0.23691(9) 0.0354(3) Uani 1 1 d .
P2 P 0.17565(12) 0.31438(11) 0.22478(9) 0.0387(4) Uani 1 1 d .
Pt1 Pt 0.203928(16) 0.106377(15) 0.372012(13) 0.03311(7) Uani 1 1 d .
Pt2 Pt 0.275890(17) 0.341520(16) 0.353532(13) 0.03804(7) Uani 1 1 d .

loop_
_atom_site_aniso_label
_atom_site_aniso_U_11
_atom_site_aniso_U_22
_atom_site_aniso_U_33
_atom_site_aniso_U_23
_atom_site_aniso_U_13
_atom_site_aniso_U_12
C1 0.041(3) 0.040(3) 0.041(4) 0.003(3) 0.013(3) 0.010(3)
C2 0.041(3) 0.056(4) 0.050(4) -0.004(3) 0.010(3) 0.008(3)
C3 0.043(4) 0.069(5) 0.082(6) -0.015(4) 0.013(4) 0.009(3)
C4 0.042(4) 0.087(6) 0.101(7) -0.010(5) 0.032(5) 0.004(4)
C5 0.064(5) 0.062(5) 0.077(5) 0.003(4) 0.046(4) 0.005(4)
C6 0.045(4) 0.040(3) 0.053(4) 0.002(3) 0.026(3) 0.001(3)
C7 0.055(4) 0.040(4) 0.051(4) 0.006(3) 0.021(3) 0.002(3)
C8 0.088(6) 0.069(5) 0.049(5) 0.011(4) 0.033(4) 0.018(4)
C9 0.115(7) 0.072(5) 0.035(4) -0.001(4) 0.010(5) 0.017(5)
C10 0.088(6) 0.058(5) 0.046(5) 0.009(4) -0.004(4) 0.012(4)
C11 0.060(4) 0.040(3) 0.040(4) 0.004(3) 0.000(3) 0.011(3)
C12 0.044(4) 0.035(3) 0.049(4) 0.010(3) 0.000(3) 0.002(3)
C13 0.048(4) 0.042(4) 0.070(5) 0.008(4) -0.007(4) 0.004(3)
C14 0.031(4) 0.046(4) 0.106(6) 0.017(4) 0.010(4) 0.009(3)
C15 0.036(3) 0.042(3) 0.041(4) -0.002(3) 0.007(3) 0.006(3)
C16 0.039(3) 0.049(4) 0.046(4) -0.003(3) 0.012(3) 0.002(3)
C17 0.051(4) 0.060(4) 0.064(5) -0.007(4) 0.025(4) -0.005(3)
C18 0.044(4) 0.076(5) 0.087(6) -0.019(5) 0.017(4) -0.008(4)
C19 0.057(4) 0.082(6) 0.060(5) -0.013(4) -0.012(4) 0.008(4)
C20 0.056(4) 0.054(4) 0.052(4) -0.009(3) 0.002(3) 0.009(3)
C21 0.033(3) 0.037(3) 0.041(3) 0.000(3) 0.011(3) 0.002(2)
C22 0.046(3) 0.044(4) 0.054(4) 0.011(3) 0.022(3) 0.009(3)
C23 0.056(4) 0.045(4) 0.084(5) 0.010(4) 0.031(4) 0.015(3)
C24 0.061(4) 0.049(4) 0.086(6) -0.006(4) 0.028(4) 0.010(3)
C25 0.073(5) 0.063(5) 0.064(5) -0.005(4) 0.037(4) 0.011(4)
C26 0.056(4) 0.056(4) 0.047(4) 0.007(3) 0.020(3) 0.010(3)
C27 0.060(4) 0.035(3) 0.037(3) 0.004(3) 0.016(3) 0.010(3)
C28 0.045(3) 0.038(3) 0.053(4) 0.010(3) 0.014(3) 0.007(3)
C29 0.101(6) 0.072(5) 0.057(5) 0.012(4) 0.016(4) -0.016(5)
C30 0.110(7) 0.096(7) 0.052(5) 0.026(5) 0.023(5) -0.014(5)
C31 0.077(5) 0.083(6) 0.092(7) 0.042(5) 0.034(5) 0.002(5)
C32 0.103(6) 0.047(4) 0.089(7) 0.016(4) 0.036(5) -0.003(4)
C33 0.085(5) 0.036(4) 0.063(5) 0.008(3) 0.023(4) 0.000(3)
C34 0.037(3) 0.041(3) 0.049(4) 0.010(3) 0.015(3) 0.008(3)
C35 0.046(4) 0.055(4) 0.068(5) 0.011(4) 0.015(3) 0.017(3)
C36 0.067(5) 0.066(5) 0.086(6) 0.018(4) 0.028(4) 0.027(4)
C37 0.050(4) 0.084(6) 0.094(6) 0.027(5) 0.025(4) 0.026(4)
C38 0.044(4) 0.071(5) 0.088(6) 0.015(5) 0.001(4) 0.009(4)
C39 0.047(4) 0.057(4) 0.063(5) 0.009(4) 0.008(3) 0.008(3)
C40 0.046(4) 0.033(3) 0.066(5) 0.013(3) 0.007(3) 0.010(3)
C41 0.045(4) 0.055(4) 0.069(5) 0.020(4) 0.024(3) 0.016(3)
C42 0.065(5) 0.078(5) 0.083(6) 0.029(5) 0.035(4) 0.024(4)
C43 0.045(4) 0.074(5) 0.110(7) 0.034(5) 0.027(5) 0.012(4)
C44 0.050(4) 0.050(4) 0.093(6) 0.022(4) 0.004(4) 0.008(3)
C45 0.039(3) 0.034(3) 0.073(5) 0.016(3) 0.013(3) 0.008(3)
C46 0.042(4) 0.030(3) 0.062(5) 0.007(3) -0.002(3) -0.001(3)
C47 0.060(4) 0.047(4) 0.077(6) 0.012(4) -0.004(4) 0.004(3)
C48 0.089(6) 0.061(5) 0.069(6) 0.006(4) -0.013(5) -0.005(4)
C49 0.094(6) 0.058(5) 0.058(5) -0.001(4) 0.014(4) 0.009(4)
C50 0.066(4) 0.030(3) 0.047(4) 0.004(3) -0.003(3) 0.003(3)
C51 0.076(5) 0.035(3) 0.045(4) 0.000(3) 0.027(4) 0.008(3)
C52 0.086(5) 0.053(4) 0.059(5) 0.006(4) 0.031(4) 0.010(4)
C53 0.075(5) 0.057(4) 0.083(6) 0.010(4) 0.051(5) 0.015(4)
C54 0.131(8) 0.127(9) 0.121(9) 0.046(7) 0.030(7) 0.063(7)
C55 0.092(6) 0.094(7) 0.084(7) 0.004(6) 0.017(6) 0.025(6)
C56 0.109(7) 0.121(8) 0.104(8) -0.011(6) 0.042(6) 0.024(6)
C57 0.064(5) 0.071(5) 0.085(7) 0.002(5) 0.016(5) 0.006(4)
C58 0.105(7) 0.095(7) 0.119(9) 0.028(7) -0.003(6) 0.008(6)
C59 0.080(6) 0.083(6) 0.088(7) 0.012(5) 0.024(5) 0.016(5)
Cl1 0.0505(9) 0.0646(11) 0.0547(10) 0.0113(9) 0.0176(8) 0.0124(8)
Cl2 0.0605(11) 0.0639(12) 0.0888(15) 0.0089(11) 0.0227(11) 0.0066(9)
N1 0.049(3) 0.031(3) 0.039(3) 0.007(2) 0.014(2) 0.003(2)
N2 0.033(3) 0.043(3) 0.051(3) 0.007(2) 0.014(2) 0.009(2)
N3 0.045(3) 0.045(3) 0.067(4) 0.010(3) 0.023(3) 0.011(2)
N4 0.049(3) 0.028(3) 0.045(3) 0.008(2) 0.002(3) 0.000(2)
N5 0.048(3) 0.047(3) 0.056(4) 0.003(3) 0.021(3) 0.008(2)
N6 0.050(3) 0.055(3) 0.068(4) 0.009(3) 0.026(3) 0.009(3)
N7 0.181(9) 0.120(8) 0.094(7) 0.021(6) 0.045(6) 0.037(7)
N8 0.080(5) 0.110(6) 0.087(6) 0.001(5) 0.028(4) 0.005(4)
N9 0.105(6) 0.116(7) 0.107(7) 0.004(6) 0.017(5) 0.003(5)
O1 0.098(4) 0.124(5) 0.083(4) 0.010(4) 0.052(3) 0.039(4)
O2 0.110(5) 0.149(6) 0.122(5) 0.092(5) 0.061(4) 0.063(4)
O3 0.145(6) 0.093(5) 0.143(6) -0.029(4) 0.080(5) -0.013(4)
O4 0.061(3) 0.198(7) 0.093(5) 0.019(5) 0.000(3) 0.041(4)
O5 0.420(16) 0.077(6) 0.166(9) 0.044(6) 0.058(9) -0.011(8)
O6 0.147(6) 0.139(6) 0.088(5) 0.027(4) 0.031(4) 0.037(5)
O7 0.082(5) 0.224(9) 0.169(8) 0.004(7) 0.013(5) -0.048(5)
O8 0.142(7) 0.350(15) 0.170(9) -0.067(9) 0.039(6) 0.103(8)
P1 0.0361(8) 0.0328(8) 0.0371(8) 0.0042(7) 0.0101(7) 0.0046(6)
P2 0.0384(8) 0.0356(8) 0.0422(9) 0.0071(7) 0.0114(7) 0.0058(6)
Pt1 0.03269(12) 0.03200(12) 0.03527(14) 0.00438(10) 0.01063(10) 0.00503(9)
Pt2 0.03987(14) 0.03232(13) 0.04073(15) 0.00538(11) 0.01002(11) 0.00406(10)

loop_
_atom_type_symbol
_atom_type_description
_atom_type_scat_dispersion_real
_atom_type_scat_dispersion_imag
_atom_type_scat_source
C C 0.0033 0.0016 'International Tables Vol C Tables 4.2.6.8 and 6.1.1.4'
H H 0.0000 0.0000 'International Tables Vol C Tables 4.2.6.8 and 6.1.1.4'
O O 0.0106 0.0060 'International Tables Vol C Tables 4.2.6.8 and 6.1.1.4'
P P 0.1023 0.0942 'International Tables Vol C Tables 4.2.6.8 and 6.1.1.4'
Cl Cl 0.1484 0.1585 'International Tables Vol C Tables 4.2.6.8 and 6.1.1.4'
Pt Pt -1.7033 8.3905 'International Tables Vol C Tables 4.2.6.8 and 6.1.1.4'
N N 0.0061 0.0033 'International Tables Vol C Tables 4.2.6.8 and 6.1.1.4'

loop_
_geom_angle_atom_site_label_1
_geom_angle_atom_site_label_2
_geom_angle_atom_site_label_3
_geom_angle
C2 C1 C6 116.9(5)
C2 C1 Pt1 131.5(5)
C6 C1 Pt1 111.4(4)
C1 C2 C3 121.9(6)
C1 C2 H2A 119.0
C3 C2 H2A 119.0
C4 C3 C2 121.5(7)
C4 C3 H3A 119.3
C2 C3 H3A 119.3
C3 C4 C5 119.0(7)
C3 C4 H4A 120.5
C5 C4 H4A 120.5
C4 C5 C6 121.2(7)
C4 C5 H5A 119.4
C6 C5 H5A 119.4
C5 C6 C1 119.4(6)
C5 C6 C7 122.8(6)
C1 C6 C7 117.7(5)
N1 C7 C8 118.4(6)
N1 C7 C6 112.3(5)
C8 C7 C6 129.3(6)
C9 C8 C7 119.7(7)
C9 C8 H8A 120.1
C7 C8 H8A 120.1
C8 C9 C10 120.9(7)
C8 C9 H9A 119.5
C10 C9 H9A 119.5
C11 C10 C9 118.5(7)
C11 C10 H10A 120.8
C9 C10 H10A 120.8
N1 C11 C10 120.0(7)
N1 C11 C12 112.5(5)
C10 C11 C12 127.6(6)
N2 C12 C13 109.5(6)
N2 C12 C11 117.1(5)
C13 C12 C11 133.4(6)
C14 C13 C12 104.9(6)
C14 C13 H13A 127.6
C12 C13 H13A 127.6
N3 C14 C13 108.7(6)
N3 C14 H14A 125.6
C13 C14 H14A 125.6
C20 C15 C16 118.5(5)
C20 C15 P1 124.2(5)
C16 C15 P1 117.1(4)
C17 C16 C15 121.6(6)
C17 C16 H16A 119.2
C15 C16 H16A 119.2
C16 C17 C18 119.5(7)
C16 C17 H17A 120.3
C18 C17 H17A 120.3
C19 C18 C17 119.8(6)
C19 C18 H18A 120.1
C17 C18 H18A 120.1
C18 C19 C20 121.4(7)
C18 C19 H19A 119.3
C20 C19 H19A 119.3
C15 C20 C19 119.2(7)
C15 C20 H20A 120.4
C19 C20 H20A 120.4
C26 C21 C22 117.9(6)
C26 C21 P1 124.3(5)
C22 C21 P1 117.4(4)
C23 C22 C21 121.7(6)
C23 C22 H22A 119.2
C21 C22 H22A 119.2
C22 C23 C24 119.4(6)
C22 C23 H23A 120.3
C24 C23 H23A 120.3
C25 C24 C23 119.8(7)
C25 C24 H24A 120.1
C23 C24 H24A 120.1
C24 C25 C26 120.9(7)
C24 C25 H25A 119.6
C26 C25 H25A 119.6
C25 C26 C21 120.4(6)
C25 C26 H26A 119.8
C21 C26 H26A 119.8
P2 C27 P1 120.2(3)
P2 C27 H27A 107.3
P1 C27 H27A 107.3
P2 C27 H27B 107.3
P1 C27 H27B 107.3
H27A C27 H27B 106.9
C29 C28 C33 118.6(6)
C29 C28 P2 123.6(5)
C33 C28 P2 117.6(5)
C28 C29 C30 121.3(7)
C28 C29 H29A 119.3
C30 C29 H29A 119.3
C31 C30 C29 119.4(8)
C31 C30 H30A 120.3
C29 C30 H30A 120.3
C32 C31 C30 119.8(7)
C32 C31 H31A 120.1
C30 C31 H31A 120.1
C31 C32 C33 121.2(7)
C31 C32 H32A 119.4
C33 C32 H32A 119.4
C28 C33 C32 119.7(7)
C28 C33 H33A 120.2
C32 C33 H33A 120.2
C35 C34 C39 119.3(6)
C35 C34 P2 117.3(4)
C39 C34 P2 123.2(5)
C34 C35 C36 120.8(6)
C34 C35 H35A 119.6
C36 C35 H35A 119.6
C35 C36 C37 119.4(7)
C35 C36 H36A 120.3
C37 C36 H36A 120.3
C38 C37 C36 120.6(7)
C38 C37 H37A 119.7
C36 C37 H37A 119.7
C37 C38 C39 121.0(7)
C37 C38 H38A 119.5
C39 C38 H38A 119.5
C38 C39 C34 118.9(7)
C38 C39 H39A 120.6
C34 C39 H39A 120.6
C41 C40 C45 116.4(6)
C41 C40 Pt2 132.2(5)
C45 C40 Pt2 111.4(5)
C42 C41 C40 122.4(7)
C42 C41 H41A 118.8
C40 C41 H41A 118.8
C41 C42 C43 120.3(8)
C41 C42 H42A 119.8
C43 C42 H42A 119.8
C44 C43 C42 120.2(7)
C44 C43 H43A 119.9
C42 C43 H43A 119.9
C43 C44 C45 119.8(7)
C43 C44 H44A 120.1
C45 C44 H44A 120.1
C44 C45 C40 120.9(7)
C44 C45 C46 121.6(6)
C40 C45 C46 117.4(6)
N4 C46 C47 118.7(7)
N4 C46 C45 112.6(5)
C47 C46 C45 128.7(6)
C48 C47 C46 117.9(7)
C48 C47 H47A 121.1
C46 C47 H47A 121.1
C49 C48 C47 123.4(8)
C49 C48 H48A 118.3
C47 C48 H48A 118.3
C48 C49 C50 116.6(8)
C48 C49 H49A 121.7
C50 C49 H49A 121.7
N4 C50 C49 121.0(7)
N4 C50 C51 113.0(6)
C49 C50 C51 126.1(7)
N5 C51 C52 110.2(6)
N5 C51 C50 116.6(6)
C52 C51 C50 133.2(7)
C53 C52 C51 105.0(7)
C53 C52 H52A 127.5
C51 C52 H52A 127.5
N6 C53 C52 108.1(7)
N6 C53 H53A 125.9
C52 C53 H53A 125.9
C55 C54 H54A 109.5
C55 C54 H54B 109.5
H54A C54 H54B 109.5
C55 C54 H54C 109.5
H54A C54 H54C 109.5
H54B C54 H54C 109.5
N7 C55 C54 177.7(12)
C57 C56 H56A 109.5
C57 C56 H56B 109.5
H56A C56 H56B 109.5
C57 C56 H56C 109.5
H56A C56 H56C 109.5
H56B C56 H56C 109.5
N8 C57 C56 178.6(11)
C59 C58 H58A 109.5
C59 C58 H58B 109.5
H58A C58 H58B 109.5
C59 C58 H58C 109.5
H58A C58 H58C 109.5
H58B C58 H58C 109.5
N9 C59 C58 177.6(11)
O4 Cl1 O3 108.2(5)
O4 Cl1 O2 110.3(4)
O3 Cl1 O2 109.0(5)
O4 Cl1 O1 111.8(4)
O3 Cl1 O1 108.0(4)
O2 Cl1 O1 109.4(4)
O5 Cl2 O7 108.4(7)
O5 Cl2 O8 105.1(7)
O7 Cl2 O8 111.0(6)
O5 Cl2 O6 107.8(5)
O7 Cl2 O6 113.2(5)
O8 Cl2 O6 110.9(5)
C7 N1 C11 122.4(5)
C7 N1 Pt1 117.8(4)
C11 N1 Pt1 119.8(4)
N3 N2 C12 106.5(5)
N3 N2 Pt1 139.5(4)
C12 N2 Pt1 113.6(4)
N2 N3 C14 110.4(6)
N2 N3 H3B 124.8
C14 N3 H3B 124.8
C46 N4 C50 122.4(5)
C46 N4 Pt2 118.3(5)
C50 N4 Pt2 119.3(4)
C51 N5 N6 106.3(5)
C51 N5 Pt2 114.3(4)
N6 N5 Pt2 139.4(4)
N5 N6 C53 110.4(6)
N5 N6 H6A 124.8
C53 N6 H6A 124.8
C21 P1 C15 99.7(3)
C21 P1 C27 104.6(3)
C15 P1 C27 107.8(3)
C21 P1 Pt1 111.99(19)
C15 P1 Pt1 115.16(19)
C27 P1 Pt1 115.87(19)
C34 P2 C28 99.5(3)
C34 P2 C27 109.6(3)
C28 P2 C27 103.2(3)
C34 P2 Pt2 115.1(2)
C28 P2 Pt2 114.5(2)
C27 P2 Pt2 113.50(19)
N1 Pt1 C1 80.8(2)
N1 Pt1 N2 76.87(19)
C1 Pt1 N2 157.7(2)
N1 Pt1 P1 175.35(13)
C1 Pt1 P1 98.75(17)
N2 Pt1 P1 103.51(14)
N1 Pt1 Pt2 94.79(12)
C1 Pt1 Pt2 95.03(16)
N2 Pt1 Pt2 86.59(12)
P1 Pt1 Pt2 89.86(4)
N4 Pt2 C40 80.3(2)
N4 Pt2 N5 76.8(2)
C40 Pt2 N5 157.0(2)
N4 Pt2 P2 176.37(16)
C40 Pt2 P2 96.09(19)
N5 Pt2 P2 106.82(15)
N4 Pt2 Pt1 93.69(12)
C40 Pt2 Pt1 97.72(16)
N5 Pt2 Pt1 85.89(13)
P2 Pt2 Pt1 87.23(4)

loop_
_geom_bond_atom_site_label_1
_geom_bond_atom_site_label_2
_geom_bond_distance
C1 C2 1.368(8)
C1 C6 1.433(8)
C1 Pt1 2.026(5)
C2 C3 1.372(8)
C2 H2A 0.9300
C3 C4 1.356(10)
C3 H3A 0.9300
C4 C5 1.365(10)
C4 H4A 0.9300
C5 C6 1.392(8)
C5 H5A 0.9300
C6 C7 1.449(8)
C7 N1 1.347(7)
C7 C8 1.385(9)
C8 C9 1.370(10)
C8 H8A 0.9300
C9 C10 1.375(10)
C9 H9A 0.9300
C10 C11 1.372(9)
C10 H10A 0.9300
C11 N1 1.355(7)
C11 C12 1.449(9)
C12 N2 1.352(7)
C12 C13 1.417(8)
C13 C14 1.361(10)
C13 H13A 0.9300
C14 N3 1.355(8)
C14 H14A 0.9300
C15 C20 1.385(8)
C15 C16 1.386(8)
C15 P1 1.837(5)
C16 C17 1.374(8)
C16 H16A 0.9300
C17 C18 1.376(9)
C17 H17A 0.9300
C18 C19 1.357(10)
C18 H18A 0.9300
C19 C20 1.394(8)
C19 H19A 0.9300
C20 H20A 0.9300
C21 C26 1.393(8)
C21 C22 1.397(7)
C21 P1 1.819(6)
C22 C23 1.373(8)
C22 H22A 0.9300
C23 C24 1.387(9)
C23 H23A 0.9300
C24 C25 1.375(9)
C24 H24A 0.9300
C25 C26 1.376(9)
C25 H25A 0.9300
C26 H26A 0.9300
C27 P2 1.834(6)
C27 P1 1.844(5)
C27 H27A 0.9700
C27 H27B 0.9700
C28 C29 1.364(9)
C28 C33 1.379(8)
C28 P2 1.832(6)
C29 C30 1.391(9)
C29 H29A 0.9300
C30 C31 1.369(11)
C30 H30A 0.9300
C31 C32 1.349(11)
C31 H31A 0.9300
C32 C33 1.391(9)
C32 H32A 0.9300
C33 H33A 0.9300
C34 C35 1.375(8)
C34 C39 1.406(8)
C34 P2 1.826(6)
C35 C36 1.381(9)
C35 H35A 0.9300
C36 C37 1.382(10)
C36 H36A 0.9300
C37 C38 1.353(10)
C37 H37A 0.9300
C38 C39 1.388(9)
C38 H38A 0.9300
C39 H39A 0.9300
C40 C41 1.378(9)
C40 C45 1.434(8)
C40 Pt2 2.038(6)
C41 C42 1.375(9)
C41 H41A 0.9300
C42 C43 1.382(10)
C42 H42A 0.9300
C43 C44 1.366(11)
C43 H43A 0.9300
C44 C45 1.395(9)
C44 H44A 0.9300
C45 C46 1.451(9)
C46 N4 1.333(7)
C46 C47 1.399(9)
C47 C48 1.369(11)
C47 H47A 0.9300
C48 C49 1.362(11)
C48 H48A 0.9300
C49 C50 1.373(9)
C49 H49A 0.9300
C50 N4 1.353(8)
C50 C51 1.452(9)
C51 N5 1.342(7)
C51 C52 1.410(9)
C52 C53 1.364(9)
C52 H52A 0.9300
C53 N6 1.363(8)
C53 H53A 0.9300
C54 C55 1.420(12)
C54 H54A 0.9600
C54 H54B 0.9600
C54 H54C 0.9600
C55 N7 1.115(11)
C56 C57 1.429(12)
C56 H56A 0.9600
C56 H56B 0.9600
C56 H56C 0.9600
C57 N8 1.137(10)
C58 C59 1.414(11)
C58 H58A 0.9600
C58 H58B 0.9600
C58 H58C 0.9600
C59 N9 1.107(10)
Cl1 O4 1.391(5)
Cl1 O3 1.393(6)
Cl1 O2 1.405(5)
Cl1 O1 1.422(5)
Cl2 O5 1.338(7)
Cl2 O7 1.341(6)
Cl2 O8 1.345(8)
Cl2 O6 1.440(6)
N1 Pt1 2.024(5)
N2 N3 1.347(6)
N2 Pt1 2.131(4)
N3 H3B 0.8600
N4 Pt2 2.030(5)
N5 N6 1.350(6)
N5 Pt2 2.127(5)
N6 H6A 0.8600
P1 Pt1 2.2444(15)
P2 Pt2 2.2413(16)
Pt1 Pt2 3.1930(5)
